data_7227745
loop_
_publ_author_name
'Kazantsev, Maxim S.'
'Beloborodova, Alina A.'
'Frantseva, Ekaterina S.'
'Rybalova, Tatyana V.'
'Konstantinov, Vladislav G.'
'Shundrina, Inna K.'
'Paraschuk, Dmitry Yu.'
'Mostovich, Evgeny A.'

_publ_section_title
;
 Methyl substituent effect on structure, luminescence and semiconducting
 properties of furan/phenylene co-oligomer single crystals
;
_journal_issue 13
_journal_name_full CrystEngComm
_journal_page_first 1809
_journal_paper_doi 10.1039/C6CE02565J
_journal_volume 19
_journal_year 2017
_chemical_formula_moiety 'C26 H18 O2'
_chemical_formula_sum 'C26 H18 O2'
_chemical_formula_weight 362.40
_chemical_name_systematic
; 
 1,4-bis(5-phenylfuran-2-yl)benzene 
;
_space_group_IT_number 14
_symmetry_cell_setting monoclinic
_symmetry_space_group_name_Hall '-P 2ybc'
_symmetry_space_group_name_H-M 'P 1 21/c 1'
_atom_sites_solution_hydrogens geom
_atom_sites_solution_primary direct
_atom_sites_solution_secondary difmap
_audit_creation_method SHELXL-97
_audit_update_record
;
2016-12-02 deposited with the CCDC.
2017-02-28 downloaded from the CCDC.
;
_cell_angle_alpha 90.00
_cell_angle_beta 97.773(6)
_cell_angle_gamma 90.00
_cell_formula_units_Z 2
_cell_length_a 20.407(4)
_cell_length_b 7.2998(14)
_cell_length_c 6.2000(11)
_cell_measurement_reflns_used 2372
_cell_measurement_temperature 200(2)
_cell_measurement_theta_max 24.37
_cell_measurement_theta_min 2.97
_cell_volume 915.1(3)
_computing_cell_refinement 'Bruker SAINT'
_computing_data_collection 'Bruker APEX2'
_computing_data_reduction 'Bruker SAINT'
_computing_molecular_graphics 'Bruker SHELXTL'
_computing_publication_material 'Bruker SHELXTL'
_computing_structure_refinement 'SHELXL-97 (Sheldrick, 2008)'
_computing_structure_solution 'SHELXS-97 (Sheldrick, 2008)'
_diffrn_ambient_temperature 200(2)
_diffrn_measured_fraction_theta_full 0.960
_diffrn_measured_fraction_theta_max 0.960
_diffrn_measurement_device_type 'Bruker APEX-II CCD'
_diffrn_measurement_method '\f and \w scans'
_diffrn_radiation_monochromator graphite
_diffrn_radiation_source 'fine-focus sealed tube'
_diffrn_radiation_type MoK\a
_diffrn_radiation_wavelength 0.71073
_diffrn_reflns_av_R_equivalents 0.0535
_diffrn_reflns_av_sigmaI/netI 0.0476
_diffrn_reflns_limit_h_max 23
_diffrn_reflns_limit_h_min -24
_diffrn_reflns_limit_k_max 8
_diffrn_reflns_limit_k_min -8
_diffrn_reflns_limit_l_max 7
_diffrn_reflns_limit_l_min -7
_diffrn_reflns_number 7983
_diffrn_reflns_theta_full 25.00
_diffrn_reflns_theta_max 25.00
_diffrn_reflns_theta_min 1.01
_exptl_absorpt_coefficient_mu 0.082
_exptl_absorpt_correction_T_max 0.9280
_exptl_absorpt_correction_T_min 0.7869
_exptl_absorpt_correction_type multi-scan
_exptl_absorpt_process_details SADABS-2008/1
_exptl_crystal_colour yellow
_exptl_crystal_density_diffrn 1.315
_exptl_crystal_density_method 'not measured'
_exptl_crystal_description plate
_exptl_crystal_F_000 380
_exptl_crystal_preparation ', Luminescent'
_exptl_crystal_recrystallization_method 'Vapour deposition'
_exptl_crystal_size_max 0.6
_exptl_crystal_size_mid 0.56
_exptl_crystal_size_min 0.015
_refine_diff_density_max 0.218
_refine_diff_density_min -0.307
_refine_diff_density_rms 0.067
_refine_ls_extinction_method none
_refine_ls_goodness_of_fit_ref 1.189
_refine_ls_hydrogen_treatment constr
_refine_ls_matrix_type full
_refine_ls_number_parameters 127
_refine_ls_number_reflns 1550
_refine_ls_number_restraints 0
_refine_ls_restrained_S_all 1.189
_refine_ls_R_factor_all 0.0863
_refine_ls_R_factor_gt 0.0567
_refine_ls_shift/su_max 0.000
_refine_ls_shift/su_mean 0.000
_refine_ls_structure_factor_coef Fsqd
_refine_ls_weighting_details 'calc w=1/[\s^2^(Fo^2^)+(0.0885P)^2^+0.1525P] where P=(Fo^2^+2Fc^2^)/3'
_refine_ls_weighting_scheme calc
_refine_ls_wR_factor_gt 0.1454
_refine_ls_wR_factor_ref 0.1719
_reflns_number_gt 1115
_reflns_number_total 1550
_reflns_threshold_expression >2sigma(I)
_cod_data_source_file c6ce02565j2.cif
_cod_data_source_block BPFB_kesvap
_cod_depositor_comments
;
The following automatic conversions were performed:

'_symmetry_cell_setting' value 'Monoclinic' changed to 'monoclinic'
according to
/home/data/users/saulius/crontab/automatic-downloads/rss-feeds/RSC/lib/dictionaries/cif_core.dic
dictionary named 'cif_core.dic' version 2.4.2 from 2011-04-26.

Automatic conversion script
Id: cif_fix_values 4973 2017-02-22 13:04:09Z antanas 

 Adding full bibliography for 7227744--7227746.cif.
;
_cod_original_sg_symbol_H-M 'P2(1)/c  '
_cod_database_code 7227745

loop_
_symmetry_equiv_pos_as_xyz
'x, y, z'
'-x, y+1/2, -z+1/2'
'-x, -y, -z'
'x, -y-1/2, z-1/2'

loop_
_atom_site_label
_atom_site_type_symbol
_atom_site_fract_x
_atom_site_fract_y
_atom_site_fract_z
_atom_site_U_iso_or_equiv
_atom_site_adp_type
_atom_site_occupancy
_atom_site_symmetry_multiplicity
_atom_site_calc_flag
_atom_site_refinement_flags
O1 O 0.18097(8) 0.4902(3) 0.4868(3) 0.0278(5) Uani 1 1 d .
C1 C 0.42625(13) 0.4842(4) 0.7385(5) 0.0391(8) Uani 1 1 d .
H1 H 0.4694 0.4748 0.8176 0.047 Uiso 1 1 calc R
C2 C 0.41663(13) 0.5715(4) 0.5382(5) 0.0374(8) Uani 1 1 d .
H8 H 0.4533 0.6229 0.4802 0.045 Uiso 1 1 calc R
C3 C 0.35428(12) 0.5841(4) 0.4228(5) 0.0321(7) Uani 1 1 d .
H2 H 0.3482 0.6447 0.2860 0.039 Uiso 1 1 calc R
C4 C 0.29974(12) 0.5085(4) 0.5051(4) 0.0264(7) Uani 1 1 d .
C5 C 0.23442(12) 0.5240(4) 0.3789(5) 0.0266(7) Uani 1 1 d .
C6 C 0.12507(12) 0.5255(4) 0.3417(4) 0.0262(7) Uani 1 1 d .
C7 C 0.06176(12) 0.5106(3) 0.4234(4) 0.0266(7) Uani 1 1 d .
C8 C 0.05569(12) 0.4281(4) 0.6236(4) 0.0273(7) Uani 1 1 d .
H9 H 0.0937 0.3788 0.7092 0.033 Uiso 1 1 calc R
C9 C 0.00474(12) 0.5823(4) 0.3023(4) 0.0269(7) Uani 1 1 d .
H7 H 0.0078 0.6393 0.1663 0.032 Uiso 1 1 calc R
C10 C 0.30981(12) 0.4220(4) 0.7070(4) 0.0310(7) Uani 1 1 d .
H4 H 0.2733 0.3705 0.7659 0.037 Uiso 1 1 calc R
C11 C 0.37250(13) 0.4107(4) 0.8222(5) 0.0350(7) Uani 1 1 d .
H3 H 0.3788 0.3520 0.9602 0.042 Uiso 1 1 calc R
C12 C 0.14294(12) 0.5769(4) 0.1479(5) 0.0306(7) Uani 1 1 d .
H6 H 0.1140 0.6076 0.0199 0.037 Uiso 1 1 calc R
C13 C 0.21280(13) 0.5760(4) 0.1725(5) 0.0320(7) Uani 1 1 d .
H5 H 0.2396 0.6063 0.0639 0.038 Uiso 1 1 calc R

loop_
_atom_site_aniso_label
_atom_site_aniso_U_11
_atom_site_aniso_U_22
_atom_site_aniso_U_33
_atom_site_aniso_U_23
_atom_site_aniso_U_13
_atom_site_aniso_U_12
O1 0.0274(10) 0.0309(11) 0.0252(11) 0.0033(8) 0.0047(8) 0.0006(7)
C1 0.0330(15) 0.042(2) 0.041(2) -0.0018(15) 0.0008(13) 0.0065(13)
C2 0.0312(15) 0.0389(19) 0.0445(19) -0.0012(15) 0.0139(13) 0.0011(12)
C3 0.0359(15) 0.0280(16) 0.0337(18) 0.0027(13) 0.0087(12) 0.0031(12)
C4 0.0315(14) 0.0223(15) 0.0265(16) -0.0026(12) 0.0079(11) 0.0024(11)
C5 0.0327(14) 0.0202(15) 0.0288(17) 0.0006(12) 0.0109(12) 0.0009(11)
C6 0.0302(14) 0.0200(15) 0.0266(16) 0.0011(12) -0.0021(11) 0.0024(11)
C7 0.0322(15) 0.0184(14) 0.0284(16) -0.0020(12) 0.0010(11) -0.0017(11)
C8 0.0299(14) 0.0243(15) 0.0262(16) -0.0003(12) -0.0015(11) 0.0023(11)
C9 0.0350(14) 0.0212(16) 0.0237(17) 0.0023(12) 0.0011(11) -0.0013(11)
C10 0.0340(15) 0.0303(16) 0.0302(17) 0.0009(13) 0.0100(12) 0.0002(11)
C11 0.0418(16) 0.0365(18) 0.0267(17) 0.0026(13) 0.0045(12) 0.0059(13)
C12 0.0387(15) 0.0282(16) 0.0240(16) 0.0006(13) 0.0013(11) 0.0013(12)
C13 0.0392(16) 0.0303(17) 0.0283(17) 0.0019(13) 0.0110(12) 0.0005(12)

loop_
_atom_type_symbol
_atom_type_description
_atom_type_scat_dispersion_real
_atom_type_scat_dispersion_imag
_atom_type_scat_source
C C 0.0033 0.0016 'International Tables Vol C Tables 4.2.6.8 and 6.1.1.4'
H H 0.0000 0.0000 'International Tables Vol C Tables 4.2.6.8 and 6.1.1.4'
O O 0.0106 0.0060 'International Tables Vol C Tables 4.2.6.8 and 6.1.1.4'

loop_
_geom_angle_atom_site_label_1
_geom_angle_atom_site_label_2
_geom_angle_atom_site_label_3
_geom_angle
_geom_angle_site_symmetry_1
C5 O1 C6 106.9(2) .
C11 C1 C2 119.4(2) .
C11 C1 H1 120.3 .
C2 C1 H1 120.3 .
C3 C2 C1 120.4(3) .
C3 C2 H8 119.8 .
C1 C2 H8 119.8 .
C2 C3 C4 120.6(3) .
C2 C3 H2 119.7 .
C4 C3 H2 119.7 .
C10 C4 C3 118.6(2) .
C10 C4 C5 122.1(2) .
C3 C4 C5 119.3(3) .
C13 C5 O1 109.4(2) .
C13 C5 C4 133.6(2) .
O1 C5 C4 117.0(2) .
C12 C6 O1 109.4(2) .
C12 C6 C7 133.5(2) .
O1 C6 C7 117.0(2) .
C9 C7 C8 118.0(2) .
C9 C7 C6 119.9(2) .
C8 C7 C6 122.0(2) .
C9 C8 C7 120.7(2) 3_566
C9 C8 H9 119.6 3_566
C7 C8 H9 119.6 .
C8 C9 C7 121.2(2) 3_566
C8 C9 H7 119.4 3_566
C7 C9 H7 119.4 .
C11 C10 C4 120.4(3) .
C11 C10 H4 119.8 .
C4 C10 H4 119.8 .
C10 C11 C1 120.6(3) .
C10 C11 H3 119.7 .
C1 C11 H3 119.7 .
C6 C12 C13 107.0(2) .
C6 C12 H6 126.5 .
C13 C12 H6 126.5 .
C5 C13 C12 107.4(2) .
C5 C13 H5 126.3 .
C12 C13 H5 126.3 .

loop_
_geom_bond_atom_site_label_1
_geom_bond_atom_site_label_2
_geom_bond_distance
_geom_bond_site_symmetry_2
O1 C5 1.377(3) .
O1 C6 1.378(3) .
C1 C11 1.384(4) .
C1 C2 1.386(4) .
C1 H1 0.9500 .
C2 C3 1.376(4) .
C2 H8 0.9500 .
C3 C4 1.399(4) .
C3 H2 0.9500 .
C4 C10 1.392(4) .
C4 C5 1.456(4) .
C5 C13 1.350(4) .
C6 C12 1.355(4) .
C6 C7 1.454(4) .
C7 C9 1.398(3) .
C7 C8 1.400(4) .
C8 C9 1.375(3) 3_566
C8 H9 0.9500 .
C9 C8 1.375(3) 3_566
C9 H7 0.9500 .
C10 C11 1.381(4) .
C10 H4 0.9500 .
C11 H3 0.9500 .
C12 C13 1.413(4) .
C12 H6 0.9500 .
C13 H5 0.9500 .

loop_
_geom_torsion_atom_site_label_1
_geom_torsion_atom_site_label_2
_geom_torsion_atom_site_label_3
_geom_torsion_atom_site_label_4
_geom_torsion
_geom_torsion_site_symmetry_4
C11 C1 C2 C3 -0.4(4) .
C1 C2 C3 C4 -0.3(4) .
C2 C3 C4 C10 0.7(4) .
C2 C3 C4 C5 -180.0(2) .
C6 O1 C5 C13 -0.9(3) .
C6 O1 C5 C4 175.7(2) .
C10 C4 C5 C13 -169.1(3) .
C3 C4 C5 C13 11.5(5) .
C10 C4 C5 O1 15.2(4) .
C3 C4 C5 O1 -164.1(2) .
C5 O1 C6 C12 1.0(3) .
C5 O1 C6 C7 -176.1(2) .
C12 C6 C7 C9 -10.3(5) .
O1 C6 C7 C9 166.0(2) .
C12 C6 C7 C8 170.6(3) .
O1 C6 C7 C8 -13.1(4) .
C9 C7 C8 C9 0.3(4) 3_566
C6 C7 C8 C9 179.3(2) 3_566
C8 C7 C9 C8 -0.3(4) 3_566
C6 C7 C9 C8 -179.3(2) 3_566
C3 C4 C10 C11 -0.4(4) .
C5 C4 C10 C11 -179.7(3) .
C4 C10 C11 C1 -0.3(4) .
C2 C1 C11 C10 0.7(4) .
O1 C6 C12 C13 -0.7(3) .
C7 C6 C12 C13 175.8(3) .
O1 C5 C13 C12 0.5(3) .
C4 C5 C13 C12 -175.4(3) .
C6 C12 C13 C5 0.1(3) .
